data_4321583
loop_
_publ_author_name
'Ichiro Ino'
'Liang Ping Wu'
'Megumu Munakata'
'Takayoshi Kuroda-Sowa'
'Masahiko Maekawa'
'Yusaku Suenaga'
'Ryusuke Sakai'

_publ_section_title
;
 Bridged Silver(I) Complexes of the Polycyclic Aromatic Compounds
 Tetraphenylethylene and 1,1,4,4-Tetraphenyl-1,3-butadiene
;
_journal_name_full 'Inorganic Chemistry'
_journal_page_first 5430
_journal_page_last 5436
_journal_paper_doi 10.1021/ic000263u
_journal_volume 39
_journal_year 2000
_chemical_formula_moiety 'C28 H22 '
_chemical_formula_sum 'C28 H22'
_chemical_formula_weight 358.48
_space_group_IT_number 2
_symmetry_cell_setting triclinic
_symmetry_Int_Tables_number 2
_symmetry_space_group_name_Hall '-P 1'
_symmetry_space_group_name_H-M 'P -1'
_cell_angle_alpha 103.64(1)
_cell_angle_beta 94.95(1)
_cell_angle_gamma 99.31(1)
_cell_formula_units_Z 2
_cell_length_a 10.110(1)
_cell_length_b 10.851(2)
_cell_length_c 9.820(2)
_cell_measurement_reflns_used 25
_cell_measurement_temperature 296.2
_cell_measurement_theta_max 17.4
_cell_measurement_theta_min 11.9
_cell_volume 1024.4(3)
_computing_cell_refinement 'MSC/AFC Diffractometer Control'
_computing_data_collection 'MSC/AFC Diffractometer Control'
_computing_data_reduction 'teXsan Ver. 1.10'
_computing_publication_material 'teXsan Ver. 1.10'
_computing_structure_refinement SHELXL97
_computing_structure_solution SIR92
_diffrn_measurement_device_type 'Rigaku AFC7R'
_diffrn_measurement_method \w-2\q
_diffrn_radiation_type 'Mo K\a'
_diffrn_radiation_wavelength 0.7107
_diffrn_reflns_av_R_equivalents 0.034
_diffrn_reflns_limit_h_max 13
_diffrn_reflns_limit_h_min 0
_diffrn_reflns_limit_k_max 13
_diffrn_reflns_limit_k_min -14
_diffrn_reflns_limit_l_max 12
_diffrn_reflns_limit_l_min -12
_diffrn_reflns_number 4959
_diffrn_reflns_theta_max 27.50
_diffrn_standards_decay_% 0.11
_diffrn_standards_interval_count 150
_diffrn_standards_number 3
_exptl_absorpt_coefficient_mu 0.065
_exptl_absorpt_correction_T_max 1.000
_exptl_absorpt_correction_T_min 0.982
_exptl_absorpt_correction_type psi-scan
_exptl_absorpt_process_details '(North, Phillips & Mathews, 1968)'
_exptl_crystal_colour colorless
_exptl_crystal_density_diffrn 1.162
_exptl_crystal_density_method 'not measured'
_exptl_crystal_description prismatic
_exptl_crystal_size_max 0.400
_exptl_crystal_size_mid 0.400
_exptl_crystal_size_min 0.300
_refine_diff_density_max 0.15
_refine_diff_density_min -0.13
_refine_ls_extinction_coef 0.0188
_refine_ls_extinction_expression Fc^*^=kFc[1+0.001xFc^2^\l^3^/sin(2\q)]^-1/4^
_refine_ls_extinction_method SHELXL
_refine_ls_goodness_of_fit_ref 0.994
_refine_ls_hydrogen_treatment noref
_refine_ls_number_parameters 254
_refine_ls_number_reflns 2572
_refine_ls_R_factor_gt 0.0442
_refine_ls_shift/su_max 0.0000
_refine_ls_structure_factor_coef Fsqd
_refine_ls_weighting_details 'w = 1/[\s^2^(Fo^2^) + (0.0436P)^2^+0.0715P] where P=(Fo^2^+2Fc^2^)/3'
_refine_ls_weighting_scheme calc
_refine_ls_wR_factor_ref 0.1204
_reflns_number_gt 2572
_reflns_number_total 4693
_reflns_threshold_expression >2.0sigma(I)
_cod_data_source_file ic000263u_2.cif
_cod_data_source_block tphb
_cod_original_cell_volume 1024.3(3)
_cod_original_sg_symbol_H-M 'P -1 '
_cod_original_formula_sum 'C28 H22 '
_cod_database_code 4321583

loop_
_symmetry_equiv_pos_as_xyz
x,y,z
-x,-y,-z

loop_
_atom_site_label
_atom_site_type_symbol
_atom_site_fract_x
_atom_site_fract_y
_atom_site_fract_z
_atom_site_U_iso_or_equiv
_atom_site_adp_type
_atom_site_occupancy
_atom_site_calc_flag
_atom_site_refinement_flags
_atom_site_disorder_assembly
_atom_site_disorder_group
C(1) C 0.9469(2) 0.3871(2) -0.2213(2) 0.0542(5) Uani 1.00 d . . .
C(2) C 0.9377(2) 0.3984(2) -0.3593(2) 0.0670(5) Uani 1.00 d . . .
C(3) C 0.8160(3) 0.3656(2) -0.4434(2) 0.0686(6) Uani 1.00 d . . .
C(4) C 0.7019(2) 0.3226(2) -0.3888(2) 0.0627(5) Uani 1.00 d . . .
C(5) C 0.7094(2) 0.3100(2) -0.2521(2) 0.0506(4) Uani 1.00 d . . .
C(6) C 0.8332(2) 0.3401(2) -0.1652(2) 0.0423(4) Uani 1.00 d . . .
C(7) C 0.7017(2) 0.4873(2) 0.0692(2) 0.0522(4) Uani 1.00 d . . .
C(8) C 0.6115(2) 0.5338(2) 0.1569(2) 0.0648(5) Uani 1.00 d . . .
C(9) C 0.5529(2) 0.4618(2) 0.2413(2) 0.0683(6) Uani 1.00 d . . .
C(10) C 0.5850(2) 0.3429(2) 0.2391(2) 0.0634(5) Uani 1.00 d . . .
C(11) C 0.6781(2) 0.2974(2) 0.1547(2) 0.0524(4) Uani 1.00 d . . .
C(12) C 0.7388(2) 0.3685(2) 0.0689(2) 0.0422(4) Uani 1.00 d . . .
C(13) C 0.8405(2) 0.3211(2) -0.0202(2) 0.0417(4) Uani 1.00 d . . .
C(14) C 0.9362(2) 0.2635(2) 0.0320(2) 0.0464(4) Uani 1.00 d . . .
C(15) C 1.0331(2) 0.2041(2) -0.0469(2) 0.0466(4) Uani 1.00 d . . .
C(16) C 1.1405(2) 0.1594(2) 0.0005(2) 0.0435(4) Uani 1.00 d . . .
C(17) C 1.2208(2) 0.0927(2) -0.1037(2) 0.0433(4) Uani 1.00 d . . .
C(18) C 1.1592(2) 0.0156(2) -0.2357(2) 0.0520(4) Uani 1.00 d . . .
C(19) C 1.2354(2) -0.0393(2) -0.3362(2) 0.0630(5) Uani 1.00 d . . .
C(20) C 1.3739(2) -0.0188(2) -0.3062(2) 0.0657(6) Uani 1.00 d . . .
C(21) C 1.4362(2) 0.0542(2) -0.1757(2) 0.0614(5) Uani 1.00 d . . .
C(22) C 1.3606(2) 0.1094(2) -0.0751(2) 0.0526(4) Uani 1.00 d . . .
C(23) C 1.1857(2) 0.1742(2) 0.1532(2) 0.0427(4) Uani 1.00 d . . .
C(24) C 1.1957(2) 0.2905(2) 0.2541(2) 0.0532(4) Uani 1.00 d . . .
C(25) C 1.2368(2) 0.3006(2) 0.3953(2) 0.0652(5) Uani 1.00 d . . .
C(26) C 1.2679(2) 0.1955(2) 0.4382(2) 0.0681(6) Uani 1.00 d . . .
C(27) C 1.2598(2) 0.0799(2) 0.3394(2) 0.0615(5) Uani 1.00 d . . .
C(28) C 1.2203(2) 0.0698(2) 0.1988(2) 0.0503(4) Uani 1.00 d . . .
H(1) H 1.0322 0.4120 -0.1641 0.0648 Uiso 1.00 calc . . .
H(2) H 1.0170 0.4292 -0.3958 0.0804 Uiso 1.00 calc . . .
H(3) H 0.8105 0.3726 -0.5384 0.0817 Uiso 1.00 calc . . .
H(4) H 0.6167 0.3011 -0.4462 0.0753 Uiso 1.00 calc . . .
H(5) H 0.6291 0.2804 -0.2163 0.0606 Uiso 1.00 calc . . .
H(6) H 0.7389 0.5363 0.0085 0.0625 Uiso 1.00 calc . . .
H(7) H 0.5899 0.6163 0.1589 0.0775 Uiso 1.00 calc . . .
H(8) H 0.4903 0.4938 0.3009 0.0818 Uiso 1.00 calc . . .
H(9) H 0.5431 0.2919 0.2957 0.0759 Uiso 1.00 calc . . .
H(10) H 0.7009 0.2159 0.1554 0.0627 Uiso 1.00 calc . . .
H(11) H 0.9395 0.2624 0.1288 0.0555 Uiso 1.00 calc . . .
H(12) H 1.0195 0.1953 -0.1460 0.0556 Uiso 1.00 calc . . .
H(13) H 1.0636 0.0005 -0.2571 0.0621 Uiso 1.00 calc . . .
H(14) H 1.1918 -0.0912 -0.4258 0.0754 Uiso 1.00 calc . . .
H(15) H 1.4263 -0.0551 -0.3756 0.0787 Uiso 1.00 calc . . .
H(16) H 1.5316 0.0668 -0.1543 0.0734 Uiso 1.00 calc . . .
H(17) H 1.4050 0.1594 0.0149 0.0630 Uiso 1.00 calc . . .
H(18) H 1.1740 0.3636 0.2259 0.0636 Uiso 1.00 calc . . .
H(19) H 1.2435 0.3807 0.4632 0.0785 Uiso 1.00 calc . . .
H(20) H 1.2950 0.2027 0.5354 0.0813 Uiso 1.00 calc . . .
H(21) H 1.2815 0.0072 0.3684 0.0734 Uiso 1.00 calc . . .
H(22) H 1.2165 -0.0100 0.1315 0.0602 Uiso 1.00 calc . . .

loop_
_atom_site_aniso_label
_atom_site_aniso_U_11
_atom_site_aniso_U_22
_atom_site_aniso_U_33
_atom_site_aniso_U_12
_atom_site_aniso_U_13
_atom_site_aniso_U_23
C(1) 0.048(1) 0.051(1) 0.066(1) 0.0120(8) 0.0062(9) 0.0180(9)
C(2) 0.075(1) 0.065(1) 0.072(1) 0.020(1) 0.029(1) 0.029(1)
C(3) 0.094(2) 0.066(1) 0.050(1) 0.029(1) 0.011(1) 0.0144(10)
C(4) 0.070(1) 0.062(1) 0.050(1) 0.021(1) -0.0067(10) 0.0035(9)
C(5) 0.0455(10) 0.053(1) 0.052(1) 0.0140(8) 0.0016(8) 0.0089(8)
C(6) 0.0424(9) 0.0359(8) 0.0488(10) 0.0134(7) 0.0047(7) 0.0076(7)
C(7) 0.0458(10) 0.051(1) 0.063(1) 0.0182(8) 0.0058(9) 0.0150(9)
C(8) 0.059(1) 0.063(1) 0.073(1) 0.030(1) 0.006(1) 0.007(1)
C(9) 0.056(1) 0.092(2) 0.056(1) 0.032(1) 0.0116(10) 0.004(1)
C(10) 0.056(1) 0.089(2) 0.051(1) 0.020(1) 0.0130(9) 0.022(1)
C(11) 0.047(1) 0.063(1) 0.050(1) 0.0177(9) 0.0045(8) 0.0177(9)
C(12) 0.0335(8) 0.0474(9) 0.0433(9) 0.0117(7) -0.0023(7) 0.0063(7)
C(13) 0.0376(9) 0.0398(9) 0.0456(9) 0.0099(7) 0.0010(7) 0.0067(7)
C(14) 0.0446(9) 0.0484(10) 0.0474(10) 0.0167(8) 0.0031(8) 0.0100(8)
C(15) 0.0464(10) 0.0490(10) 0.0465(10) 0.0170(8) 0.0054(8) 0.0110(8)
C(16) 0.0401(9) 0.0418(9) 0.0504(10) 0.0125(7) 0.0054(7) 0.0123(7)
C(17) 0.0445(9) 0.0427(9) 0.0489(10) 0.0179(7) 0.0089(8) 0.0159(8)
C(18) 0.054(1) 0.054(1) 0.051(1) 0.0194(9) 0.0061(8) 0.0131(8)
C(19) 0.084(1) 0.060(1) 0.051(1) 0.029(1) 0.016(1) 0.0117(9)
C(20) 0.080(1) 0.064(1) 0.071(1) 0.035(1) 0.037(1) 0.025(1)
C(21) 0.053(1) 0.062(1) 0.080(1) 0.0222(9) 0.024(1) 0.026(1)
C(22) 0.0451(10) 0.054(1) 0.062(1) 0.0168(8) 0.0100(9) 0.0147(9)
C(23) 0.0358(8) 0.0453(9) 0.0498(10) 0.0135(7) 0.0089(7) 0.0125(8)
C(24) 0.056(1) 0.054(1) 0.053(1) 0.0222(9) 0.0082(9) 0.0119(9)
C(25) 0.077(1) 0.067(1) 0.051(1) 0.026(1) 0.0082(10) 0.0047(10)
C(26) 0.074(1) 0.088(2) 0.050(1) 0.027(1) 0.010(1) 0.022(1)
C(27) 0.067(1) 0.066(1) 0.063(1) 0.025(1) 0.0095(10) 0.030(1)
C(28) 0.0464(10) 0.050(1) 0.058(1) 0.0166(8) 0.0095(8) 0.0154(8)

loop_
_atom_type_symbol
_atom_type_description
_atom_type_scat_dispersion_real
_atom_type_scat_dispersion_imag
_atom_type_scat_source
C C 0.003 0.002
;International Tables for Crystallography
(1992, Vol. C, Tables 4.2.6.8 and 6.1.1.4)
;
H H 0.000 0.000
;International Tables for Crystallography
(1992, Vol. C, Table 6.1.1.4)
;

loop_
_geom_angle_atom_site_label_1
_geom_angle_atom_site_label_2
_geom_angle_atom_site_label_3
_geom_angle
_geom_angle_site_symmetry_1
_geom_angle_site_symmetry_2
_geom_angle_site_symmetry_3
_geom_angle_publ_flag
C(2) C(1) C(6) 121.1(2) . 1_555 1_555 yes
C(1) C(2) C(3) 120.8(2) . 1_555 1_555 yes
C(2) C(3) C(4) 119.1(2) . 1_555 1_555 yes
C(3) C(4) C(5) 120.9(2) . 1_555 1_555 yes
C(4) C(5) C(6) 121.0(2) . 1_555 1_555 yes
C(1) C(6) C(5) 117.1(2) . 1_555 1_555 yes
C(1) C(6) C(13) 122.4(1) . 1_555 1_555 yes
C(5) C(6) C(13) 120.4(1) . 1_555 1_555 yes
C(8) C(7) C(12) 120.5(2) . 1_555 1_555 yes
C(7) C(8) C(9) 120.4(2) . 1_555 1_555 yes
C(8) C(9) C(10) 119.8(2) . 1_555 1_555 yes
C(9) C(10) C(11) 120.1(2) . 1_555 1_555 yes
C(10) C(11) C(12) 121.1(2) . 1_555 1_555 yes
C(7) C(12) C(11) 118.0(2) . 1_555 1_555 yes
C(7) C(12) C(13) 120.7(2) . 1_555 1_555 yes
C(11) C(12) C(13) 121.4(2) . 1_555 1_555 yes
C(6) C(13) C(12) 117.4(1) . 1_555 1_555 yes
C(6) C(13) C(14) 122.5(1) . 1_555 1_555 yes
C(12) C(13) C(14) 120.1(2) . 1_555 1_555 yes
C(13) C(14) C(15) 125.5(2) . 1_555 1_555 yes
C(14) C(15) C(16) 128.9(2) . 1_555 1_555 yes
C(15) C(16) C(17) 118.9(1) . 1_555 1_555 yes
C(15) C(16) C(23) 123.8(2) . 1_555 1_555 yes
C(17) C(16) C(23) 117.3(1) . 1_555 1_555 yes
C(16) C(17) C(18) 121.2(1) . 1_555 1_555 yes
C(16) C(17) C(22) 121.0(1) . 1_555 1_555 yes
C(18) C(17) C(22) 117.7(2) . 1_555 1_555 yes
C(17) C(18) C(19) 121.1(2) . 1_555 1_555 yes
C(18) C(19) C(20) 120.0(2) . 1_555 1_555 yes
C(19) C(20) C(21) 119.8(2) . 1_555 1_555 yes
C(20) C(21) C(22) 120.4(2) . 1_555 1_555 yes
C(17) C(22) C(21) 121.0(2) . 1_555 1_555 yes
C(16) C(23) C(24) 122.1(2) . 1_555 1_555 yes
C(16) C(23) C(28) 120.1(1) . 1_555 1_555 yes
C(24) C(23) C(28) 117.8(2) . 1_555 1_555 yes
C(23) C(24) C(25) 120.6(2) . 1_555 1_555 yes
C(24) C(25) C(26) 120.5(2) . 1_555 1_555 yes
C(25) C(26) C(27) 119.6(2) . 1_555 1_555 yes
C(26) C(27) C(28) 120.1(2) . 1_555 1_555 yes
C(23) C(28) C(27) 121.3(2) . 1_555 1_555 yes

loop_
_geom_bond_atom_site_label_1
_geom_bond_atom_site_label_2
_geom_bond_distance
_geom_bond_site_symmetry_1
_geom_bond_site_symmetry_2
_geom_bond_publ_flag
C(1) C(2) 1.386(3) . . yes
C(1) C(6) 1.391(3) . . yes
C(2) C(3) 1.367(3) . . yes
C(3) C(4) 1.373(3) . . yes
C(4) C(5) 1.378(3) . . yes
C(5) C(6) 1.398(2) . . yes
C(6) C(13) 1.484(2) . . yes
C(7) C(8) 1.382(3) . . yes
C(7) C(12) 1.398(3) . . yes
C(8) C(9) 1.374(3) . . yes
C(9) C(10) 1.377(4) . . yes
C(10) C(11) 1.381(3) . . yes
C(11) C(12) 1.388(3) . . yes
C(12) C(13) 1.484(2) . . yes
C(13) C(14) 1.360(3) . . yes
C(14) C(15) 1.441(3) . . yes
C(15) C(16) 1.349(3) . . yes
C(16) C(17) 1.489(2) . . yes
C(16) C(23) 1.493(2) . . yes
C(17) C(18) 1.395(2) . . yes
C(17) C(22) 1.391(2) . . yes
C(18) C(19) 1.386(3) . . yes
C(19) C(20) 1.377(3) . . yes
C(20) C(21) 1.373(3) . . yes
C(21) C(22) 1.385(3) . . yes
C(23) C(24) 1.391(2) . . yes
C(23) C(28) 1.396(3) . . yes
C(24) C(25) 1.386(3) . . yes
C(25) C(26) 1.378(4) . . yes
C(26) C(27) 1.378(3) . . yes
C(27) C(28) 1.377(3) . . yes

loop_
_geom_contact_atom_site_label_1
_geom_contact_atom_site_label_2
_geom_contact_distance
_geom_contact_site_symmetry_1
_geom_contact_site_symmetry_2
_geom_contact_publ_flag
C(8) C(8) 3.510(4) . 2_665 ?
C(15) C(28) 3.522(2) . 2_755 ?

loop_
_cod_related_entry_id
_cod_related_entry_database
_cod_related_entry_code
1 ChemSpider 66678
